data_4507534
loop_
_publ_author_name
'Sun, Di'
'Yan, Zhi-Hao'
'Blatov, Vladislav A.'
'Wang, Lei'
'Sun, Dao-Feng'

_publ_section_title
;
 Syntheses, Topological Structures, and Photoluminescences of Six New
 Zn(II) Coordination Polymers Based on Mixed Tripodal Imidazole Ligand and
 Varied Polycarboxylates
;
_journal_issue 3
_journal_name_full 'Crystal Growth &amp; Design'
_journal_page_first 1277
_journal_paper_doi 10.1021/cg3017358
_journal_volume 13
_journal_year 2013
_chemical_formula_moiety 'C20 H13 N6 O4 Zn, 2(H2 O)'
_chemical_formula_sum 'C20 H17 N6 O6 Zn'
_chemical_formula_weight 502.77
_chemical_name_systematic
;
 ? 
;
_space_group_IT_number 61
_symmetry_cell_setting orthorhombic
_symmetry_space_group_name_Hall '-P 2ac 2ab'
_symmetry_space_group_name_H-M 'P b c a'
_atom_sites_solution_hydrogens geom
_atom_sites_solution_primary direct
_atom_sites_solution_secondary difmap
_audit_creation_method SHELXL-97
_cell_angle_alpha 90.00
_cell_angle_beta 90.00
_cell_angle_gamma 90.00
_cell_formula_units_Z 8
_cell_length_a 14.705(2)
_cell_length_b 15.934(3)
_cell_length_c 16.796(3)
_cell_measurement_reflns_used 2256
_cell_measurement_temperature 298(2)
_cell_measurement_theta_max 23.30
_cell_measurement_theta_min 2.43
_cell_volume 3935.5(12)
_computing_cell_refinement 'SAINT (Bruker, 2009)'
_computing_data_collection 'APEX2 (Bruker, 2010)'
_computing_data_reduction 'SAINT (Bruker, 2009)'
_computing_molecular_graphics 'SHELXTL (Sheldrick, 2008)'
_computing_publication_material 'SHELXTL (Sheldrick, 2008)'
_computing_structure_refinement 'SHELXL97 (Sheldrick, 2008)'
_computing_structure_solution 'SHELXS97 (Sheldrick, 2008)'
_diffrn_ambient_temperature 298(2)
_diffrn_measured_fraction_theta_full 0.998
_diffrn_measured_fraction_theta_max 0.998
_diffrn_measurement_device_type 'Bruker APEX-II CCD'
_diffrn_measurement_method '\f and \w scans'
_diffrn_radiation_monochromator graphite
_diffrn_radiation_source 'fine-focus sealed tube'
_diffrn_radiation_type MoK\a
_diffrn_radiation_wavelength 0.71073
_diffrn_reflns_av_R_equivalents 0.0685
_diffrn_reflns_av_sigmaI/netI 0.0672
_diffrn_reflns_limit_h_max 9
_diffrn_reflns_limit_h_min -17
_diffrn_reflns_limit_k_max 18
_diffrn_reflns_limit_k_min -18
_diffrn_reflns_limit_l_max 12
_diffrn_reflns_limit_l_min -19
_diffrn_reflns_number 13404
_diffrn_reflns_theta_full 25.00
_diffrn_reflns_theta_max 25.00
_diffrn_reflns_theta_min 2.24
_exptl_absorpt_coefficient_mu 1.304
_exptl_absorpt_correction_T_max 0.9029
_exptl_absorpt_correction_T_min 0.8699
_exptl_absorpt_correction_type multi-scan
_exptl_absorpt_process_details 'SADABS (Bruker, 2008)'
_exptl_crystal_colour colorless
_exptl_crystal_density_diffrn 1.697
_exptl_crystal_density_method 'not measured'
_exptl_crystal_description plate
_exptl_crystal_F_000 2056
_exptl_crystal_size_max 0.11
_exptl_crystal_size_mid 0.10
_exptl_crystal_size_min 0.08
_refine_diff_density_max 1.001
_refine_diff_density_min -0.927
_refine_diff_density_rms 0.097
_refine_ls_extinction_method none
_refine_ls_goodness_of_fit_ref 1.020
_refine_ls_hydrogen_treatment constr
_refine_ls_matrix_type full
_refine_ls_number_parameters 298
_refine_ls_number_reflns 3462
_refine_ls_number_restraints 0
_refine_ls_restrained_S_all 1.020
_refine_ls_R_factor_all 0.0781
_refine_ls_R_factor_gt 0.0520
_refine_ls_shift/su_max 0.000
_refine_ls_shift/su_mean 0.000
_refine_ls_structure_factor_coef Fsqd
_refine_ls_weighting_details 'calc w=1/[\s^2^(Fo^2^)+(0.0795P)^2^+6.1068P] where P=(Fo^2^+2Fc^2^)/3'
_refine_ls_weighting_scheme calc
_refine_ls_wR_factor_gt 0.1365
_refine_ls_wR_factor_ref 0.1555
_reflns_number_gt 2498
_reflns_number_total 3462
_reflns_threshold_expression >2sigma(I)
_cod_data_source_file cg3017358_si_002.cif
_cod_data_source_block p5
_cod_depositor_comments
;
The following automatic conversions were performed:

'_symmetry_cell_setting' value 'Orthorhombic' changed to
'orthorhombic' according to
/home/saulius/struct/CIF-dictionaries/cif_core.dic dictionary named
'cif_core.dic' version 2.4.2 from 2011-04-26.

Automatic conversion script
Id: cif_fix_values 1891 2012-01-12 08:04:46Z andrius 
;
_cod_original_cell_volume 3935.6(11)
_cod_original_sg_symbol_H-M 'Pbca '
_cod_database_code 4507534

loop_
_symmetry_equiv_pos_as_xyz
'x, y, z'
'-x+1/2, -y, z+1/2'
'-x, y+1/2, -z+1/2'
'x+1/2, -y+1/2, -z'
'-x, -y, -z'
'x-1/2, y, -z-1/2'
'x, -y-1/2, z-1/2'
'-x-1/2, y-1/2, z'

loop_
_atom_site_label
_atom_site_type_symbol
_atom_site_fract_x
_atom_site_fract_y
_atom_site_fract_z
_atom_site_U_iso_or_equiv
_atom_site_adp_type
_atom_site_occupancy
_atom_site_symmetry_multiplicity
_atom_site_calc_flag
_atom_site_refinement_flags
Zn1 Zn 0.65497(3) 0.08996(3) 0.71622(3) 0.0254(2) Uani 1 1 d .
C1 C 0.7987(3) 0.2176(3) 0.6923(3) 0.0322(11) Uani 1 1 d .
H1 H 0.8129 0.1944 0.6431 0.039 Uiso 1 1 calc R
C2 C 0.7353(3) 0.2418(3) 0.8048(3) 0.0383(12) Uani 1 1 d .
H2 H 0.6962 0.2378 0.8482 0.046 Uiso 1 1 calc R
C3 C 0.8031(4) 0.2978(3) 0.7977(3) 0.0376(12) Uani 1 1 d .
H3 H 0.8195 0.3388 0.8344 0.045 Uiso 1 1 calc R
C4 C 0.9195(3) 0.3254(3) 0.6912(3) 0.0279(10) Uani 1 1 d .
C5 C 0.9852(3) 0.3580(3) 0.7414(3) 0.0320(11) Uani 1 1 d .
H5 H 0.9795 0.3540 0.7964 0.038 Uiso 1 1 calc R
C6 C 1.0597(3) 0.3969(3) 0.7069(3) 0.0313(11) Uani 1 1 d .
C7 C 1.0686(3) 0.4045(3) 0.6259(3) 0.0321(11) Uani 1 1 d .
H7 H 1.1193 0.4306 0.6039 0.038 Uiso 1 1 calc R
C8 C 1.0003(3) 0.3725(3) 0.5778(3) 0.0303(11) Uani 1 1 d .
C9 C 0.9254(3) 0.3326(3) 0.6093(3) 0.0292(11) Uani 1 1 d .
H9 H 0.8801 0.3110 0.5764 0.035 Uiso 1 1 calc R
C10 C 0.9437(4) 0.3607(5) 0.4371(3) 0.066(2) Uani 1 1 d .
H10 H 0.8837 0.3455 0.4470 0.080 Uiso 1 1 calc R
C11 C 0.9823(4) 0.3694(5) 0.3657(3) 0.0590(18) Uani 1 1 d .
H11 H 0.9535 0.3602 0.3171 0.071 Uiso 1 1 calc R
C12 C 1.0843(3) 0.3988(3) 0.4518(3) 0.0317(11) Uani 1 1 d .
H12 H 1.1391 0.4143 0.4753 0.038 Uiso 1 1 calc R
C13 C 1.1883(3) 0.4905(3) 0.7401(3) 0.0331(11) Uani 1 1 d .
H13 H 1.1878 0.5209 0.6929 0.040 Uiso 1 1 calc R
C14 C 1.2264(3) 0.4438(3) 0.8557(3) 0.0359(12) Uani 1 1 d .
H14 H 1.2572 0.4371 0.9037 0.043 Uiso 1 1 calc R
C15 C 1.1547(3) 0.3970(3) 0.8316(3) 0.0379(12) Uani 1 1 d .
H15 H 1.1276 0.3527 0.8587 0.045 Uiso 1 1 calc R
C16 C 0.5443(3) 0.0825(3) 0.8508(3) 0.0365(12) Uani 1 1 d .
C17 C 0.5231(3) 0.0409(3) 0.9296(3) 0.0309(11) Uani 1 1 d .
C18 C 0.4352(3) 0.0427(3) 0.9581(3) 0.0362(12) Uani 1 1 d .
H18 H 0.3913 0.0723 0.9298 0.043 Uiso 1 1 calc R
C19 C 0.5900(3) -0.0016(3) 0.9723(3) 0.0340(12) Uani 1 1 d .
C20 C 0.6908(4) 0.0045(4) 0.9515(3) 0.0473(15) Uani 1 1 d .
N1 N 0.7321(3) 0.1914(2) 0.7385(2) 0.0313(9) Uani 1 1 d .
N2 N 0.8434(2) 0.2824(2) 0.7256(2) 0.0283(9) Uani 1 1 d .
N3 N 1.0085(3) 0.3783(3) 0.4928(2) 0.0335(10) Uani 1 1 d .
N4 N 1.0710(3) 0.3940(3) 0.3751(2) 0.0311(9) Uani 1 1 d .
N5 N 1.1302(3) 0.4291(2) 0.7578(2) 0.0296(9) Uani 1 1 d .
N6 N 1.2469(3) 0.5024(3) 0.7992(2) 0.0317(9) Uani 1 1 d .
O1 O 0.5970(3) 0.0400(2) 0.8064(2) 0.0442(9) Uani 1 1 d .
O2 O 0.5122(3) 0.1499(3) 0.8335(3) 0.0839(17) Uani 1 1 d .
O3 O 0.7228(3) 0.0760(3) 0.9417(3) 0.0658(13) Uani 1 1 d .
O4 O 0.7336(3) -0.0622(3) 0.9472(3) 0.0681(13) Uani 1 1 d .
O1W O 0.7888(4) 0.2147(4) 0.5059(3) 0.106(2) Uani 1 1 d .
H1WA H 0.7866 0.1641 0.4902 0.159 Uiso 1 1 d R
H1WB H 0.8355 0.2384 0.4864 0.159 Uiso 1 1 d R
O2W O 1.1250(5) 0.2052(4) 0.5054(4) 0.123(2) Uani 1 1 d .
H2WA H 1.1489 0.1575 0.5144 0.185 Uiso 1 1 d R
H2WB H 1.1665 0.2405 0.4943 0.185 Uiso 1 1 d R

loop_
_atom_site_aniso_label
_atom_site_aniso_U_11
_atom_site_aniso_U_22
_atom_site_aniso_U_33
_atom_site_aniso_U_23
_atom_site_aniso_U_13
_atom_site_aniso_U_12
Zn1 0.0207(3) 0.0308(3) 0.0248(3) 0.0070(2) 0.0004(2) -0.0012(2)
C1 0.033(3) 0.033(3) 0.030(3) -0.002(2) 0.004(2) -0.009(2)
C2 0.035(3) 0.048(3) 0.033(3) 0.002(2) 0.012(2) -0.007(2)
C3 0.042(3) 0.042(3) 0.029(3) -0.007(2) 0.006(2) -0.011(2)
C4 0.025(2) 0.025(2) 0.034(3) 0.003(2) 0.007(2) -0.0051(19)
C5 0.032(3) 0.034(3) 0.030(3) 0.000(2) 0.006(2) -0.005(2)
C6 0.028(3) 0.032(3) 0.033(3) -0.003(2) 0.001(2) -0.004(2)
C7 0.029(3) 0.038(3) 0.030(3) 0.000(2) 0.005(2) -0.009(2)
C8 0.029(3) 0.035(3) 0.027(2) 0.001(2) 0.005(2) -0.003(2)
C9 0.022(2) 0.035(3) 0.031(3) -0.003(2) 0.000(2) -0.005(2)
C10 0.032(3) 0.132(6) 0.035(3) 0.003(4) -0.001(3) -0.032(4)
C11 0.033(3) 0.105(5) 0.039(3) 0.002(3) -0.002(3) -0.024(3)
C12 0.024(2) 0.042(3) 0.029(3) 0.005(2) 0.001(2) -0.004(2)
C13 0.033(3) 0.035(3) 0.031(3) 0.000(2) -0.006(2) -0.006(2)
C14 0.033(3) 0.045(3) 0.029(3) -0.002(2) -0.005(2) 0.000(2)
C15 0.042(3) 0.041(3) 0.030(3) 0.005(2) 0.003(2) -0.007(2)
C16 0.028(3) 0.051(3) 0.031(3) 0.004(2) 0.002(2) -0.007(2)
C17 0.027(3) 0.040(3) 0.026(2) 0.005(2) 0.002(2) -0.004(2)
C18 0.026(3) 0.049(3) 0.034(3) 0.008(2) -0.002(2) 0.004(2)
C19 0.020(2) 0.051(3) 0.031(3) 0.001(2) 0.005(2) 0.001(2)
C20 0.029(3) 0.082(5) 0.031(3) 0.006(3) 0.004(2) 0.003(3)
N1 0.028(2) 0.032(2) 0.034(2) 0.0025(18) 0.0059(18) -0.0042(18)
N2 0.025(2) 0.031(2) 0.029(2) -0.0016(17) 0.0036(17) -0.0074(17)
N3 0.025(2) 0.047(2) 0.029(2) -0.0018(19) 0.0039(17) -0.0118(19)
N4 0.025(2) 0.042(2) 0.027(2) 0.0036(18) -0.0001(17) -0.0040(18)
N5 0.024(2) 0.041(2) 0.024(2) 0.0003(18) -0.0014(17) -0.0065(18)
N6 0.025(2) 0.040(2) 0.030(2) -0.0049(18) 0.0014(17) -0.0064(18)
O1 0.055(2) 0.049(2) 0.0290(18) 0.0079(17) 0.0170(18) -0.0031(19)
O2 0.102(4) 0.077(3) 0.073(3) 0.045(3) 0.034(3) 0.048(3)
O3 0.036(2) 0.089(4) 0.073(3) 0.010(3) 0.008(2) -0.021(2)
O4 0.037(2) 0.092(4) 0.075(3) 0.015(3) 0.017(2) 0.023(2)
O1W 0.124(5) 0.122(5) 0.072(4) 0.014(3) -0.026(3) -0.068(4)
O2W 0.170(6) 0.075(4) 0.124(5) 0.001(4) -0.007(5) -0.022(4)

loop_
_atom_type_symbol
_atom_type_description
_atom_type_scat_dispersion_real
_atom_type_scat_dispersion_imag
_atom_type_scat_source
C C 0.0033 0.0016 'International Tables Vol C Tables 4.2.6.8 and 6.1.1.4'
H H 0.0000 0.0000 'International Tables Vol C Tables 4.2.6.8 and 6.1.1.4'
N N 0.0061 0.0033 'International Tables Vol C Tables 4.2.6.8 and 6.1.1.4'
O O 0.0106 0.0060 'International Tables Vol C Tables 4.2.6.8 and 6.1.1.4'
Zn Zn 0.2839 1.4301 'International Tables Vol C Tables 4.2.6.8 and 6.1.1.4'

loop_
_geom_angle_atom_site_label_1
_geom_angle_atom_site_label_2
_geom_angle_atom_site_label_3
_geom_angle
_geom_angle_site_symmetry_1
_geom_angle_site_symmetry_3
_geom_angle_publ_flag
O1 Zn1 N4 112.85(16) . 4_456 y
O1 Zn1 N1 116.09(16) . . y
N4 Zn1 N1 112.99(16) 4_456 . y
O1 Zn1 N6 97.59(16) . 3_746 y
N4 Zn1 N6 115.70(16) 4_456 3_746 y
N1 Zn1 N6 100.13(16) . 3_746 y
N1 C1 N2 111.3(4) . . ?
C3 C2 N1 110.0(4) . . ?
C2 C3 N2 106.3(4) . . ?
C5 C4 C9 122.2(4) . . ?
C5 C4 N2 118.5(4) . . ?
C9 C4 N2 119.3(4) . . ?
C4 C5 C6 117.7(4) . . ?
C7 C6 C5 122.0(5) . . ?
C7 C6 N5 119.3(4) . . ?
C5 C6 N5 118.7(4) . . ?
C6 C7 C8 118.5(4) . . ?
C9 C8 C7 121.7(4) . . ?
C9 C8 N3 118.6(4) . . ?
C7 C8 N3 119.7(4) . . ?
C8 C9 C4 118.0(4) . . ?
C11 C10 N3 107.4(5) . . ?
C10 C11 N4 109.3(5) . . ?
N4 C12 N3 111.4(4) . . ?
N6 C13 N5 110.8(4) . . ?
C15 C14 N6 109.9(4) . . ?
C14 C15 N5 105.4(4) . . ?
O2 C16 O1 124.8(5) . . ?
O2 C16 C17 121.3(5) . . ?
O1 C16 C17 113.9(5) . . ?
C18 C17 C19 119.5(4) . . ?
C18 C17 C16 119.2(4) . . ?
C19 C17 C16 121.2(4) . . ?
C17 C18 C19 122.1(4) . 5_657 ?
C18 C19 C17 118.4(4) 5_657 . ?
C18 C19 C20 118.8(4) 5_657 . ?
C17 C19 C20 122.4(4) . . ?
O4 C20 O3 126.0(6) . . ?
O4 C20 C19 116.9(6) . . ?
O3 C20 C19 117.2(6) . . ?
C1 N1 C2 105.4(4) . . ?
C1 N1 Zn1 124.5(3) . . ?
C2 N1 Zn1 129.8(3) . . ?
C1 N2 C3 107.0(4) . . ?
C1 N2 C4 125.5(4) . . ?
C3 N2 C4 127.5(4) . . ?
C12 N3 C10 106.1(4) . . ?
C12 N3 C8 126.3(4) . . ?
C10 N3 C8 127.6(4) . . ?
C12 N4 C11 105.8(4) . . ?
C12 N4 Zn1 131.4(3) . 4_556 ?
C11 N4 Zn1 122.7(3) . 4_556 ?
C13 N5 C15 107.6(4) . . ?
C13 N5 C6 126.3(4) . . ?
C15 N5 C6 125.9(4) . . ?
C13 N6 C14 106.2(4) . . ?
C13 N6 Zn1 117.8(3) . 3_756 ?
C14 N6 Zn1 135.8(3) . 3_756 ?
C16 O1 Zn1 121.0(3) . . ?

loop_
_geom_bond_atom_site_label_1
_geom_bond_atom_site_label_2
_geom_bond_distance
_geom_bond_site_symmetry_2
_geom_bond_publ_flag
Zn1 O1 1.911(3) . y
Zn1 N4 1.985(4) 4_456 y
Zn1 N1 2.010(4) . y
Zn1 N6 2.024(4) 3_746 y
C1 N1 1.316(6) . ?
C1 N2 1.345(6) . ?
C2 C3 1.343(7) . ?
C2 N1 1.374(6) . ?
C3 N2 1.369(6) . ?
C4 C5 1.383(7) . ?
C4 C9 1.383(6) . ?
C4 N2 1.435(6) . ?
C5 C6 1.386(7) . ?
C6 C7 1.371(7) . ?
C6 N5 1.438(6) . ?
C7 C8 1.388(7) . ?
C8 C9 1.378(6) . ?
C8 N3 1.436(6) . ?
C10 C11 1.334(8) . ?
C10 N3 1.365(7) . ?
C11 N4 1.372(6) . ?
C12 N4 1.306(6) . ?
C12 N3 1.350(6) . ?
C13 N6 1.328(6) . ?
C13 N5 1.332(6) . ?
C14 C15 1.355(7) . ?
C14 N6 1.365(6) . ?
C15 N5 1.389(6) . ?
C16 O2 1.208(6) . ?
C16 O1 1.271(6) . ?
C16 C17 1.513(7) . ?
C17 C18 1.379(6) . ?
C17 C19 1.393(7) . ?
C18 C19 1.390(7) 5_657 ?
C19 C18 1.390(7) 5_657 ?
C19 C20 1.527(7) . ?
C20 O4 1.237(7) . ?
C20 O3 1.243(7) . ?
N4 Zn1 1.985(4) 4_556 ?
N6 Zn1 2.024(4) 3_756 ?
